data_7129180
loop_
_publ_author_name
'Zhou, Yibin'
'Tang, Hao'
'Li, Zhao-Hui'
'Xu, Linxian'
'Wang, Lingyun'
'Cao, Derong'

_publ_section_title
;
 Bio-inspired AIE pillar[5]arene probe with multiple binding sites to
 discriminate alkanediamines
;
_journal_name_full 'Chemical Communications'
_journal_paper_doi 10.1039/D1CC05153A
_journal_year 2021
_chemical_formula_sum 'C69 H67 N3 O13 S'
_chemical_formula_weight 1178.31
_space_group_crystal_system triclinic
_space_group_IT_number 2
_space_group_name_Hall '-P 1'
_space_group_name_H-M_alt 'P -1'
_atom_sites_solution_hydrogens geom
_audit_creation_method SHELXL-2013
_audit_update_record
;
2021-08-31 deposited with the CCDC.	2021-11-01 downloaded from the CCDC.
;
_cell_angle_alpha 75.891(2)
_cell_angle_beta 82.879(2)
_cell_angle_gamma 68.192(2)
_cell_formula_units_Z 2
_cell_length_a 12.7652(9)
_cell_length_b 16.0114(13)
_cell_length_c 16.5435(12)
_cell_measurement_reflns_used 6168
_cell_measurement_temperature 193(2)
_cell_measurement_theta_max 51.896
_cell_measurement_theta_min 5.082
_cell_volume 3042.5(4)
_computing_cell_refinement 'Bruker SAINT'
_computing_data_collection 'Bruker APEX2'
_computing_data_reduction 'Bruker SAINT'
_computing_molecular_graphics 'Bruker SHELXTL'
_computing_publication_material 'Bruker SHELXTL'
_computing_structure_refinement 'SHELXL-2013 (Sheldrick, 2013)'
_computing_structure_solution 'SHELXS-97 (Sheldrick 2008)'
_diffrn_ambient_temperature 193(2)
_diffrn_measured_fraction_theta_full 0.971
_diffrn_measured_fraction_theta_max 0.997
_diffrn_measurement_device_type 'Bruker APEX-II CCD'
_diffrn_measurement_method '\f and \w scans'
_diffrn_radiation_type MoK\a
_diffrn_radiation_wavelength 0.71073
_diffrn_reflns_av_R_equivalents 0.1088
_diffrn_reflns_av_unetI/netI 0.0869
_diffrn_reflns_Laue_measured_fraction_full 0.971
_diffrn_reflns_Laue_measured_fraction_max 0.997
_diffrn_reflns_limit_h_max 15
_diffrn_reflns_limit_h_min -14
_diffrn_reflns_limit_k_max 19
_diffrn_reflns_limit_k_min -19
_diffrn_reflns_limit_l_max 19
_diffrn_reflns_limit_l_min -19
_diffrn_reflns_number 56680
_diffrn_reflns_point_group_measured_fraction_full 0.971
_diffrn_reflns_point_group_measured_fraction_max 0.997
_diffrn_reflns_theta_full 25.242
_diffrn_reflns_theta_max 25.000
_diffrn_reflns_theta_min 2.085
_exptl_absorpt_coefficient_mu 0.122
_exptl_absorpt_correction_T_max 0.7456
_exptl_absorpt_correction_T_min 0.6946
_exptl_absorpt_correction_type multi-scan
_exptl_absorpt_process_details sadabs
_exptl_crystal_colour red
_exptl_crystal_density_diffrn 1.286
_exptl_crystal_description prismatic
_exptl_crystal_F_000 1244
_exptl_crystal_size_max 0.150
_exptl_crystal_size_mid 0.120
_exptl_crystal_size_min 0.070
_refine_diff_density_max 0.339
_refine_diff_density_min -0.316
_refine_diff_density_rms 0.047
_refine_ls_extinction_method none
_refine_ls_goodness_of_fit_ref 1.030
_refine_ls_hydrogen_treatment constr
_refine_ls_matrix_type full
_refine_ls_number_parameters 804
_refine_ls_number_reflns 10699
_refine_ls_number_restraints 598
_refine_ls_restrained_S_all 1.009
_refine_ls_R_factor_all 0.1954
_refine_ls_R_factor_gt 0.0932
_refine_ls_shift/su_max 0.000
_refine_ls_shift/su_mean 0.000
_refine_ls_structure_factor_coef Fsqd
_refine_ls_weighting_details 'w=1/[\s^2^(Fo^2^)+(0.0443P)^2^+5.8170P] where P=(Fo^2^+2Fc^2^)/3'
_refine_ls_weighting_scheme calc
_refine_ls_wR_factor_gt 0.1741
_refine_ls_wR_factor_ref 0.2271
_reflns_Friedel_coverage 0.000
_reflns_number_gt 5107
_reflns_number_total 10699
_reflns_threshold_expression 'I > 2\s(I)'
_cod_data_source_file d1cc05153a2.cif
_cod_data_source_block mo_dd20011_0m
_cod_database_code 7129180
_shelx_space_group_comment
; 
The symmetry employed for this shelxl refinement is uniquely defined 
by the following loop, which should always be used as a source of 
symmetry information in preference to the above space-group names. 
They are only intended as comments. 
;
_shelx_estimated_absorpt_t_min 0.982
_shelx_estimated_absorpt_t_max 0.992
_shelxl_version_number 2013-4

loop_
_space_group_symop_operation_xyz
'x, y, z'
'-x, -y, -z'

loop_
_atom_site_label
_atom_site_type_symbol
_atom_site_fract_x
_atom_site_fract_y
_atom_site_fract_z
_atom_site_U_iso_or_equiv
_atom_site_adp_type
_atom_site_occupancy
_atom_site_site_symmetry_order
_atom_site_calc_flag
_atom_site_refinement_flags_posn
_atom_site_refinement_flags_adp
_atom_site_refinement_flags_occupancy
_atom_site_disorder_assembly
_atom_site_disorder_group
S1 S 0.29496(11) 0.90550(11) 0.33977(8) 0.0693(4) Uani 1 1 d . U . . .
N1 N 0.1849(4) 0.8491(4) 0.6641(3) 0.0741(14) Uani 1 1 d . U . . .
N2 N -0.2419(5) 0.8742(6) 0.5659(4) 0.141(3) Uani 1 1 d . U . . .
N3 N -0.2530(4) 0.7764(4) 0.8287(3) 0.1027(19) Uani 1 1 d . U . . .
O1 O 0.4588(3) 0.7326(3) -0.0208(2) 0.0945(14) Uani 1 1 d . U . . .
O2 O 0.4945(3) 0.5401(4) 0.3061(2) 0.1140(18) Uani 1 1 d . U . . .
O3 O 0.8867(4) 0.3741(4) 0.4098(3) 0.130(2) Uani 1 1 d . U . . .
O4 O 0.7897(3) 0.4699(3) 0.0771(2) 0.0957(14) Uani 1 1 d . U . . .
O5 O 1.1746(4) 0.5186(5) 0.1924(5) 0.161(3) Uani 1 1 d . U . . .
O6 O 0.8954(6) 0.6701(5) 0.4425(4) 0.167(4) Uani 1 1 d . U . . .
O8 O 0.6029(3) 0.9679(3) 0.3297(2) 0.0923(14) Uani 1 1 d . U . . .
O9 O 0.6719(3) 0.9356(3) 0.0409(2) 0.0839(13) Uani 1 1 d . U . . .
O10 O 0.8683(5) 0.7153(5) 0.0262(4) 0.172(3) Uani 1 1 d . U . . .
O11 O 0.7528(3) 0.7658(3) 0.1280(2) 0.1000(15) Uani 1 1 d . U . . .
O12 O 0.3932(4) 0.7364(5) 0.6039(4) 0.145(3) Uani 1 1 d . U . . .
O13 O 0.4783(5) 0.8051(6) 0.6563(5) 0.194(3) Uani 1 1 d . U . . .
C1 C 0.3439(5) 0.8337(5) 0.1009(3) 0.088(2) Uani 1 1 d . U . . .
H1A H 0.2723 0.8469 0.1348 0.106 Uiso 1 1 calc R U . . .
H1B H 0.3247 0.8524 0.0414 0.106 Uiso 1 1 calc R U . . .
C2 C 0.4103(4) 0.7313(5) 0.1218(3) 0.082(2) Uani 1 1 d . U . . .
C3 C 0.4175(4) 0.6833(5) 0.2035(3) 0.085(2) Uani 1 1 d . U . . .
H3 H 0.3760 0.7143 0.2460 0.102 Uiso 1 1 calc R U . . .
C4 C 0.4838(5) 0.5909(5) 0.2252(3) 0.087(2) Uani 1 1 d . U . . .
C5 C 0.5442(4) 0.5425(5) 0.1647(4) 0.0788(19) Uani 1 1 d . U . . .
C6 C 0.5348(5) 0.5909(5) 0.0823(3) 0.0804(19) Uani 1 1 d . U . . .
H6 H 0.5747 0.5597 0.0396 0.097 Uiso 1 1 calc R U . . .
C7 C 0.4689(5) 0.6832(6) 0.0607(3) 0.085(2) Uani 1 1 d . U . . .
C8 C 0.6201(4) 0.4426(5) 0.1878(4) 0.085(2) Uani 1 1 d . U . . .
H8A H 0.6320 0.4145 0.1388 0.103 Uiso 1 1 calc R U . . .
H8B H 0.5821 0.4094 0.2327 0.103 Uiso 1 1 calc R U . . .
C9 C 0.7341(4) 0.4309(5) 0.2170(3) 0.0781(18) Uani 1 1 d . U . . .
C10 C 0.7573(5) 0.4067(4) 0.3007(4) 0.087(2) Uani 1 1 d . U . . .
H10 H 0.7020 0.3949 0.3411 0.105 Uiso 1 1 calc R U . . .
C11 C 0.8600(5) 0.3995(5) 0.3264(4) 0.095(2) Uani 1 1 d . U . . .
C12 C 0.9423(5) 0.4160(5) 0.2696(5) 0.103(3) Uani 1 1 d . U . . .
C13 C 0.9200(4) 0.4390(5) 0.1861(4) 0.095(2) Uani 1 1 d . U . . .
H13 H 0.9763 0.4494 0.1460 0.114 Uiso 1 1 calc R U . . .
C14 C 0.8167(4) 0.4473(5) 0.1592(4) 0.0837(19) Uani 1 1 d . U . . .
C15 C 1.0539(5) 0.4127(5) 0.2967(5) 0.129(3) Uani 1 1 d . U . . .
H15A H 1.1145 0.3906 0.2551 0.155 Uiso 1 1 calc R U . . .
H15B H 1.0735 0.3686 0.3508 0.155 Uiso 1 1 calc R U . . .
C16 C 1.0475(6) 0.5086(7) 0.3055(6) 0.127(4) Uani 1 1 d . U . . .
C17 C 1.1081(6) 0.5557(8) 0.2571(8) 0.153(4) Uani 1 1 d . U . . .
C18 C 1.0987(5) 0.6421(6) 0.2682(6) 0.143(4) Uani 1 1 d . U . . .
H18 H 1.1410 0.6755 0.2329 0.171 Uiso 1 1 calc R U . . .
C19 C 1.0275(8) 0.6786(8) 0.3309(8) 0.147(5) Uani 1 1 d . U . . .
C20 C 0.9665(8) 0.6330(8) 0.3799(6) 0.133(4) Uani 1 1 d . U . . .
C21 C 0.9755(5) 0.5436(6) 0.3714(5) 0.124(3) Uani 1 1 d . U . . .
H21 H 0.9352 0.5094 0.4082 0.149 Uiso 1 1 calc R U . . .
C22 C 1.0110(6) 0.7763(5) 0.3400(5) 0.136(3) Uani 1 1 d . U . . .
H22A H 1.0021 0.7784 0.3999 0.164 Uiso 1 1 calc R U . . .
H22B H 1.0787 0.7913 0.3168 0.164 Uiso 1 1 calc R U . . .
C23 C 0.9074(6) 0.8473(6) 0.2947(5) 0.113(3) Uani 1 1 d . U . . .
C24 C 0.9151(6) 0.8848(6) 0.2098(5) 0.120(3) Uani 1 1 d D U . . .
C25 C 0.8208(5) 0.9472(6) 0.1684(4) 0.112(3) Uani 1 1 d . U . . .
H25 H 0.8279 0.9728 0.1107 0.135 Uiso 1 1 calc R U . . .
C26 C 0.7161(5) 0.9736(5) 0.2087(4) 0.0816(18) Uani 1 1 d . U . . .
C27 C 0.7081(5) 0.9366(4) 0.2931(4) 0.0814(18) Uani 1 1 d . U . . .
C28 C 0.8034(6) 0.8753(5) 0.3361(4) 0.095(2) Uani 1 1 d . U . . .
H28 H 0.7970 0.8523 0.3944 0.114 Uiso 1 1 calc R U . . .
C29 C 0.6113(5) 1.0390(5) 0.1617(3) 0.0849(19) Uani 1 1 d . U . . .
H29A H 0.5655 1.0849 0.1949 0.102 Uiso 1 1 calc R U . . .
H29B H 0.6341 1.0725 0.1081 0.102 Uiso 1 1 calc R U . . .
C30 C 0.5406(5) 0.9876(4) 0.1451(3) 0.0750(17) Uani 1 1 d . U . . .
C31 C 0.4424(5) 0.9894(5) 0.1908(3) 0.0808(19) Uani 1 1 d . U . . .
H31 H 0.4194 1.0245 0.2328 0.097 Uiso 1 1 calc R U . . .
C32 C 0.3747(5) 0.9424(5) 0.1785(3) 0.0781(19) Uani 1 1 d . U . . .
C33 C 0.4089(4) 0.8902(5) 0.1172(3) 0.0783(19) Uani 1 1 d . U . . .
C34 C 0.5089(4) 0.8862(4) 0.0706(3) 0.0757(18) Uani 1 1 d . U . . .
H34 H 0.5331 0.8507 0.0289 0.091 Uiso 1 1 calc R U . . .
C35 C 0.5729(5) 0.9342(5) 0.0851(3) 0.0764(18) Uani 1 1 d . U . . .
C36 C 0.7312(5) 0.8659(5) -0.0043(3) 0.092(2) Uani 1 1 d . U . . .
H36A H 0.7872 0.8856 -0.0434 0.110 Uiso 1 1 calc R U . . .
H36B H 0.6773 0.8587 -0.0378 0.110 Uiso 1 1 calc R U . . .
C37 C 0.7913(5) 0.7746(6) 0.0512(4) 0.101(2) Uani 1 1 d . U . . .
C38 C 0.7959(6) 0.6797(6) 0.1868(4) 0.119(3) Uani 1 1 d . U . . .
H38A H 0.8686 0.6733 0.2074 0.142 Uiso 1 1 calc R U . . .
H38B H 0.8091 0.6279 0.1595 0.142 Uiso 1 1 calc R U . . .
C39 C 0.7145(6) 0.6773(6) 0.2561(4) 0.128(3) Uani 1 1 d . U . . .
H39A H 0.7097 0.7231 0.2877 0.191 Uiso 1 1 calc R U . . .
H39B H 0.7385 0.6158 0.2927 0.191 Uiso 1 1 calc R U . . .
H39C H 0.6402 0.6913 0.2347 0.191 Uiso 1 1 calc R U . . .
C40 C 0.5328(5) 0.6908(5) -0.0829(4) 0.109(3) Uani 1 1 d . U . . .
H40A H 0.6112 0.6718 -0.0673 0.164 Uiso 1 1 calc R U . . .
H40B H 0.5209 0.7350 -0.1366 0.164 Uiso 1 1 calc R U . . .
H40C H 0.5173 0.6367 -0.0877 0.164 Uiso 1 1 calc R U . . .
C41 C 0.4322(7) 0.5865(7) 0.3694(4) 0.175(5) Uani 1 1 d . U . . .
H41A H 0.4622 0.6332 0.3740 0.262 Uiso 1 1 calc R U . . .
H41B H 0.4388 0.5420 0.4227 0.262 Uiso 1 1 calc R U . . .
H41C H 0.3526 0.6163 0.3551 0.262 Uiso 1 1 calc R U . . .
C42 C 0.7977(7) 0.3729(5) 0.4702(4) 0.133(3) Uani 1 1 d . U . . .
H42A H 0.7360 0.4327 0.4596 0.199 Uiso 1 1 calc R U . . .
H42B H 0.8256 0.3606 0.5261 0.199 Uiso 1 1 calc R U . . .
H42C H 0.7700 0.3244 0.4666 0.199 Uiso 1 1 calc R U . . .
C43 C 0.8700(6) 0.4935(7) 0.0160(4) 0.145(4) Uani 1 1 d . U . . .
H43A H 0.8873 0.5434 0.0291 0.217 Uiso 1 1 calc R U . . .
H43B H 0.8381 0.5138 -0.0394 0.217 Uiso 1 1 calc R U . . .
H43C H 0.9393 0.4395 0.0167 0.217 Uiso 1 1 calc R U . . .
C44 C 1.2442(7) 0.5646(8) 0.1446(8) 0.219(7) Uani 1 1 d . U . . .
H44A H 1.1972 0.6268 0.1172 0.329 Uiso 1 1 calc R U . . .
H44B H 1.2875 0.5305 0.1023 0.329 Uiso 1 1 calc R U . . .
H44C H 1.2962 0.5686 0.1812 0.329 Uiso 1 1 calc R U . . .
C45 C 0.8219(11) 0.6317(8) 0.4872(6) 0.194(8) Uani 1 1 d . U . . .
H45A H 0.7707 0.6287 0.4494 0.291 Uiso 1 1 calc R U . . .
H45B H 0.7780 0.6692 0.5270 0.291 Uiso 1 1 calc R U . . .
H45C H 0.8639 0.5694 0.5176 0.291 Uiso 1 1 calc R U . . .
C47 C 0.5788(6) 0.9194(5) 0.4087(4) 0.109(2) Uani 1 1 d . U . . .
H47A H 0.6014 0.8540 0.4080 0.164 Uiso 1 1 calc R U . . .
H47B H 0.4977 0.9442 0.4221 0.164 Uiso 1 1 calc R U . . .
H47C H 0.6207 0.9262 0.4510 0.164 Uiso 1 1 calc R U . . .
C48 C 0.2751(4) 0.9446(4) 0.2340(3) 0.0751(17) Uani 1 1 d . U . . .
C49 C 0.1631(5) 0.9744(5) 0.2184(4) 0.095(2) Uani 1 1 d . U . . .
H49 H 0.1347 0.9985 0.1638 0.114 Uiso 1 1 calc R U . . .
C50 C 0.0932(5) 0.9661(4) 0.2910(4) 0.0827(19) Uani 1 1 d . U . . .
H50 H 0.0135 0.9840 0.2902 0.099 Uiso 1 1 calc R U . . .
C51 C 0.1525(4) 0.9298(4) 0.3622(3) 0.0644(15) Uani 1 1 d . U . . .
C52 C 0.1071(4) 0.9130(3) 0.4466(3) 0.0607(14) Uani 1 1 d . U . . .
H52 H 0.0277 0.9286 0.4544 0.073 Uiso 1 1 calc R U . . .
C53 C 0.1689(4) 0.8773(4) 0.5138(3) 0.0600(14) Uani 1 1 d . U . . .
H53 H 0.2479 0.8648 0.5063 0.072 Uiso 1 1 calc R U . . .
C54 C 0.1237(4) 0.8557(4) 0.5990(3) 0.0620(14) Uani 1 1 d . U . . .
C55 C 0.0236(4) 0.8417(4) 0.6137(3) 0.0605(14) Uani 1 1 d . U . . .
H55 H -0.0161 0.8454 0.5672 0.073 Uiso 1 1 calc R U . . .
C56 C -0.0240(4) 0.8218(4) 0.6942(3) 0.0634(15) Uani 1 1 d . U . . .
C57 C 0.0472(4) 0.8046(4) 0.7633(3) 0.0705(16) Uani 1 1 d . U . . .
C58 C 0.0177(5) 0.7764(5) 0.8472(3) 0.0841(19) Uani 1 1 d . U . . .
H58 H -0.0527 0.7679 0.8605 0.101 Uiso 1 1 calc R U . . .
C59 C 0.0866(5) 0.7605(5) 0.9106(4) 0.097(2) Uani 1 1 d . U . . .
H59 H 0.0640 0.7412 0.9668 0.117 Uiso 1 1 calc R U . . .
C60 C 0.1895(5) 0.7728(6) 0.8926(4) 0.106(2) Uani 1 1 d . U . . .
H60 H 0.2373 0.7622 0.9365 0.127 Uiso 1 1 calc R U . . .
C61 C 0.2222(5) 0.7998(5) 0.8122(4) 0.096(2) Uani 1 1 d . U . . .
H61 H 0.2936 0.8068 0.8004 0.115 Uiso 1 1 calc R U . . .
C62 C 0.1521(4) 0.8178(4) 0.7463(3) 0.0744(17) Uani 1 1 d . U . . .
C63 C -0.1331(5) 0.8210(4) 0.7011(3) 0.0726(16) Uani 1 1 d . U . . .
C64 C -0.1939(5) 0.8483(6) 0.6269(4) 0.096(2) Uani 1 1 d . U . . .
C65 C -0.1963(5) 0.7962(5) 0.7737(4) 0.0832(19) Uani 1 1 d . U . . .
C66 C 0.2851(5) 0.8760(5) 0.6477(4) 0.102(2) Uani 1 1 d . U . . .
H66A H 0.2945 0.8996 0.6953 0.123 Uiso 1 1 calc R U . . .
H66B H 0.2736 0.9264 0.5974 0.123 Uiso 1 1 calc R U . . .
C67 C 0.3904(7) 0.7972(8) 0.6347(5) 0.123(3) Uani 1 1 d . U . . .
C68 C 0.5892(8) 0.7414(10) 0.6302(9) 0.228(6) Uani 1 1 d . U . . .
H68A H 0.5823 0.7262 0.5770 0.274 Uiso 1 1 calc R U . . .
H68B H 0.6464 0.7711 0.6216 0.274 Uiso 1 1 calc R U . . .
C69 C 0.6234(8) 0.6588(10) 0.6944(6) 0.225(7) Uani 1 1 d . U . . .
H69A H 0.6232 0.6749 0.7479 0.337 Uiso 1 1 calc R U . . .
H69B H 0.6997 0.6189 0.6806 0.337 Uiso 1 1 calc R U . . .
H69C H 0.5708 0.6262 0.6984 0.337 Uiso 1 1 calc R U . . .
O7 O 1.0203(9) 0.8277(8) 0.1908(6) 0.091(3) Uani 0.5 1 d D U P A 1
C46 C 1.0343(11) 0.8394(12) 0.1020(7) 0.099(3) Uani 0.5 1 d D U P A 1
H46A H 1.0103 0.9053 0.0762 0.149 Uiso 0.5 1 calc R U P A 1
H46B H 0.9882 0.8119 0.0822 0.149 Uiso 0.5 1 calc R U P A 1
H46C H 1.1139 0.8091 0.0869 0.149 Uiso 0.5 1 calc R U P A 1
O7' O 1.0203(9) 0.8797(8) 0.1550(6) 0.089(3) Uani 0.5 1 d D U P A 2
C46' C 1.0234(11) 0.9219(11) 0.0698(7) 0.097(4) Uani 0.5 1 d D U P A 2
H46D H 0.9750 0.9056 0.0395 0.146 Uiso 0.5 1 calc R U P A 2
H46E H 1.1011 0.9004 0.0472 0.146 Uiso 0.5 1 calc R U P A 2
H46F H 0.9962 0.9889 0.0636 0.146 Uiso 0.5 1 calc R U P A 2

loop_
_atom_site_aniso_label
_atom_site_aniso_U_11
_atom_site_aniso_U_22
_atom_site_aniso_U_33
_atom_site_aniso_U_23
_atom_site_aniso_U_13
_atom_site_aniso_U_12
S1 0.0540(8) 0.0813(11) 0.0540(8) 0.0005(7) 0.0030(6) -0.0141(7)
N1 0.061(3) 0.120(4) 0.067(3) -0.042(3) 0.015(2) -0.053(3)
N2 0.095(4) 0.271(9) 0.080(4) -0.046(5) -0.010(3) -0.084(5)
N3 0.083(4) 0.166(6) 0.079(4) -0.034(4) 0.022(3) -0.070(4)
O1 0.086(3) 0.141(4) 0.052(2) 0.005(2) -0.007(2) -0.050(3)
O2 0.070(3) 0.164(5) 0.058(3) 0.018(3) 0.006(2) -0.013(3)
O3 0.109(4) 0.145(5) 0.096(4) -0.067(3) -0.054(3) 0.043(3)
O4 0.079(3) 0.181(5) 0.063(3) -0.047(3) 0.016(2) -0.079(3)
O5 0.055(3) 0.216(6) 0.256(7) -0.193(6) -0.011(4) -0.006(4)
O6 0.164(7) 0.157(7) 0.132(6) -0.111(6) -0.072(5) 0.069(5)
O8 0.086(3) 0.099(3) 0.058(2) -0.015(2) 0.000(2) 0.004(2)
O9 0.062(2) 0.136(4) 0.054(2) -0.011(2) 0.0062(19) -0.044(2)
O10 0.120(5) 0.204(7) 0.117(4) -0.010(4) 0.044(4) -0.003(4)
O11 0.084(3) 0.140(4) 0.057(3) -0.002(3) -0.005(2) -0.030(3)
O12 0.069(3) 0.228(8) 0.128(5) -0.077(5) -0.016(3) -0.011(4)
O13 0.085(4) 0.292(9) 0.258(8) -0.096(7) -0.004(4) -0.104(5)
C1 0.051(3) 0.145(6) 0.054(3) 0.004(4) -0.008(3) -0.032(4)
C2 0.044(3) 0.141(6) 0.053(4) 0.010(4) -0.005(3) -0.044(4)
C3 0.043(3) 0.138(6) 0.057(4) 0.005(4) -0.001(3) -0.028(4)
C4 0.049(3) 0.147(6) 0.050(3) 0.012(4) -0.003(3) -0.039(4)
C5 0.037(3) 0.133(6) 0.066(4) 0.001(4) -0.002(3) -0.043(3)
C6 0.052(3) 0.140(6) 0.052(3) 0.000(4) -0.004(3) -0.050(4)
C7 0.058(4) 0.149(7) 0.048(3) 0.013(4) -0.014(3) -0.056(4)
C8 0.048(3) 0.132(6) 0.071(4) 0.002(4) -0.006(3) -0.041(4)
C9 0.043(3) 0.124(5) 0.063(4) -0.029(3) 0.000(3) -0.021(3)
C10 0.051(3) 0.117(5) 0.067(4) -0.028(4) -0.004(3) 0.006(3)
C11 0.059(4) 0.118(6) 0.085(5) -0.057(4) -0.030(3) 0.026(4)
C12 0.040(3) 0.146(6) 0.130(6) -0.104(5) -0.018(4) 0.011(4)
C13 0.044(3) 0.160(7) 0.112(5) -0.093(5) 0.011(3) -0.036(4)
C14 0.052(3) 0.149(6) 0.070(4) -0.054(4) 0.008(3) -0.043(4)
C15 0.050(4) 0.162(7) 0.195(8) -0.139(6) -0.037(4) 0.013(4)
C16 0.051(4) 0.154(8) 0.185(8) -0.135(7) -0.058(5) 0.034(5)
C17 0.047(5) 0.199(10) 0.245(11) -0.178(9) -0.046(5) 0.013(5)
C18 0.057(4) 0.182(8) 0.222(9) -0.155(8) -0.044(5) 0.003(5)
C19 0.081(6) 0.165(10) 0.201(11) -0.140(8) -0.070(6) 0.033(6)
C20 0.090(6) 0.145(9) 0.141(8) -0.106(7) -0.077(5) 0.055(6)
C21 0.079(5) 0.134(7) 0.147(6) -0.098(6) -0.063(4) 0.036(4)
C22 0.098(5) 0.138(7) 0.176(8) -0.109(6) -0.069(5) 0.021(5)
C23 0.077(5) 0.139(6) 0.128(6) -0.094(5) -0.042(4) 0.010(4)
C24 0.060(4) 0.205(8) 0.124(6) -0.112(6) -0.010(4) -0.027(5)
C25 0.065(4) 0.199(8) 0.094(5) -0.079(5) -0.001(4) -0.041(5)
C26 0.062(4) 0.120(5) 0.064(4) -0.036(4) -0.008(3) -0.022(4)
C27 0.071(4) 0.095(5) 0.065(4) -0.035(3) -0.012(3) 0.000(3)
C28 0.096(5) 0.103(5) 0.080(4) -0.052(4) -0.031(4) 0.002(4)
C29 0.069(4) 0.121(6) 0.060(4) -0.009(4) -0.007(3) -0.034(4)
C30 0.060(3) 0.112(5) 0.041(3) 0.004(3) -0.008(3) -0.028(3)
C31 0.061(4) 0.113(5) 0.050(3) 0.006(3) -0.005(3) -0.025(4)
C32 0.056(3) 0.111(5) 0.042(3) 0.011(3) -0.005(3) -0.019(3)
C33 0.049(3) 0.122(5) 0.050(3) 0.016(3) -0.013(3) -0.033(3)
C34 0.057(3) 0.122(5) 0.043(3) -0.001(3) -0.006(3) -0.036(3)
C35 0.056(3) 0.125(5) 0.038(3) 0.005(3) -0.006(3) -0.034(4)
C36 0.058(4) 0.163(7) 0.052(4) -0.017(4) 0.009(3) -0.044(4)
C37 0.055(4) 0.164(8) 0.067(4) -0.014(5) 0.009(3) -0.030(4)
C38 0.096(5) 0.143(7) 0.081(5) 0.014(5) -0.016(4) -0.021(5)
C39 0.101(5) 0.172(8) 0.084(5) 0.028(5) -0.017(4) -0.050(5)
C40 0.097(5) 0.175(8) 0.051(4) -0.002(4) 0.012(3) -0.061(5)
C41 0.157(8) 0.222(10) 0.048(4) 0.019(5) 0.019(5) 0.005(7)
C42 0.173(8) 0.101(6) 0.072(5) -0.031(4) -0.035(5) 0.028(5)
C43 0.146(7) 0.287(11) 0.091(5) -0.096(6) 0.062(5) -0.165(8)
C44 0.074(6) 0.327(16) 0.345(16) -0.270(14) 0.032(8) -0.060(8)
C45 0.243(15) 0.135(10) 0.084(7) -0.060(7) -0.046(7) 0.103(10)
C47 0.123(6) 0.113(6) 0.069(4) -0.004(4) -0.008(4) -0.025(5)
C48 0.056(3) 0.091(5) 0.056(3) 0.012(3) -0.002(3) -0.018(3)
C49 0.058(4) 0.133(6) 0.062(4) 0.025(4) -0.004(3) -0.026(4)
C50 0.050(3) 0.096(5) 0.075(4) 0.020(3) 0.000(3) -0.020(3)
C51 0.058(3) 0.058(4) 0.065(4) 0.000(3) 0.007(3) -0.016(3)
C52 0.062(3) 0.040(3) 0.072(4) -0.009(3) 0.012(3) -0.015(3)
C53 0.058(3) 0.061(4) 0.065(3) -0.017(3) 0.011(3) -0.027(3)
C54 0.063(3) 0.079(4) 0.056(3) -0.027(3) 0.009(3) -0.034(3)
C55 0.057(3) 0.081(4) 0.056(3) -0.025(3) 0.005(2) -0.035(3)
C56 0.056(3) 0.091(4) 0.059(3) -0.027(3) 0.008(3) -0.039(3)
C57 0.053(3) 0.113(5) 0.055(3) -0.033(3) 0.011(3) -0.036(3)
C58 0.063(4) 0.139(6) 0.056(4) -0.031(4) 0.010(3) -0.040(4)
C59 0.077(4) 0.164(7) 0.056(4) -0.036(4) 0.001(3) -0.041(4)
C60 0.072(4) 0.190(8) 0.070(4) -0.056(5) -0.001(3) -0.047(5)
C61 0.065(4) 0.164(7) 0.081(4) -0.060(4) 0.007(3) -0.049(4)
C62 0.061(3) 0.121(5) 0.061(4) -0.040(3) 0.012(3) -0.045(3)
C63 0.063(4) 0.117(5) 0.055(3) -0.028(3) 0.004(3) -0.047(3)
C64 0.066(4) 0.173(7) 0.070(4) -0.037(4) 0.013(3) -0.064(4)
C65 0.060(4) 0.133(6) 0.073(4) -0.034(4) 0.011(3) -0.049(4)
C66 0.079(4) 0.176(7) 0.100(5) -0.070(5) 0.024(4) -0.082(5)
C67 0.071(5) 0.235(11) 0.091(6) -0.058(6) 0.016(4) -0.078(6)
C68 0.069(6) 0.323(16) 0.257(14) 0.017(12) 0.008(7) -0.083(8)
C69 0.103(7) 0.39(2) 0.120(8) 0.063(10) -0.026(6) -0.087(10)
O7 0.064(3) 0.151(9) 0.067(6) -0.037(5) -0.001(4) -0.042(5)
C46 0.064(4) 0.159(9) 0.075(6) -0.027(6) 0.000(5) -0.040(6)
O7' 0.059(3) 0.150(9) 0.066(6) -0.033(5) 0.005(4) -0.042(5)
C46' 0.058(5) 0.161(9) 0.073(6) -0.027(6) 0.003(5) -0.040(6)

loop_
_atom_type_symbol
_atom_type_description
_atom_type_scat_dispersion_real
_atom_type_scat_dispersion_imag
_atom_type_scat_source
C C 0.0033 0.0016 'International Tables Vol C Tables 4.2.6.8 and 6.1.1.4'
H H 0.0000 0.0000 'International Tables Vol C Tables 4.2.6.8 and 6.1.1.4'
N N 0.0061 0.0033 'International Tables Vol C Tables 4.2.6.8 and 6.1.1.4'
O O 0.0106 0.0060 'International Tables Vol C Tables 4.2.6.8 and 6.1.1.4'
S S 0.1246 0.1234 'International Tables Vol C Tables 4.2.6.8 and 6.1.1.4'

loop_
_geom_angle_atom_site_label_1
_geom_angle_atom_site_label_2
_geom_angle_atom_site_label_3
_geom_angle
_geom_angle_site_symmetry_1
_geom_angle_site_symmetry_3
_geom_angle_publ_flag
C51 S1 C48 92.6(3) . . ?
C54 N1 C62 120.5(4) . . ?
C54 N1 C66 119.8(5) . . ?
C62 N1 C66 119.8(5) . . ?
C7 O1 C40 118.1(5) . . ?
C4 O2 C41 116.9(6) . . ?
C11 O3 C42 117.5(5) . . ?
C14 O4 C43 117.3(5) . . ?
C17 O5 C44 118.0(8) . . ?
C45 O6 C20 122.2(10) . . ?
C27 O8 C47 119.4(5) . . ?
C35 O9 C36 119.6(5) . . ?
C37 O11 C38 120.7(6) . . ?
C67 O13 C68 116.4(9) . . ?
C2 C1 C33 112.3(5) . . ?
C2 C1 H1A 109.1 . . ?
C33 C1 H1A 109.1 . . ?
C2 C1 H1B 109.1 . . ?
C33 C1 H1B 109.1 . . ?
H1A C1 H1B 107.9 . . ?
C3 C2 C7 117.9(7) . . ?
C3 C2 C1 120.2(6) . . ?
C7 C2 C1 121.9(5) . . ?
C2 C3 C4 121.5(6) . . ?
C2 C3 H3 119.2 . . ?
C4 C3 H3 119.2 . . ?
O2 C4 C3 123.6(6) . . ?
O2 C4 C5 115.3(6) . . ?
C3 C4 C5 121.1(5) . . ?
C6 C5 C4 117.1(6) . . ?
C6 C5 C8 121.3(6) . . ?
C4 C5 C8 121.5(5) . . ?
C7 C6 C5 121.9(6) . . ?
C7 C6 H6 119.1 . . ?
C5 C6 H6 119.1 . . ?
O1 C7 C6 122.7(6) . . ?
O1 C7 C2 116.7(7) . . ?
C6 C7 C2 120.5(5) . . ?
C5 C8 C9 112.6(5) . . ?
C5 C8 H8A 109.1 . . ?
C9 C8 H8A 109.1 . . ?
C5 C8 H8B 109.1 . . ?
C9 C8 H8B 109.1 . . ?
H8A C8 H8B 107.8 . . ?
C10 C9 C14 118.4(5) . . ?
C10 C9 C8 121.5(5) . . ?
C14 C9 C8 120.1(5) . . ?
C11 C10 C9 120.9(6) . . ?
C11 C10 H10 119.6 . . ?
C9 C10 H10 119.6 . . ?
C12 C11 C10 121.2(6) . . ?
C12 C11 O3 116.4(6) . . ?
C10 C11 O3 122.4(7) . . ?
C13 C12 C11 118.1(5) . . ?
C13 C12 C15 119.9(7) . . ?
C11 C12 C15 122.0(6) . . ?
C12 C13 C14 121.5(6) . . ?
C12 C13 H13 119.3 . . ?
C14 C13 H13 119.3 . . ?
O4 C14 C9 115.8(5) . . ?
O4 C14 C13 124.1(5) . . ?
C9 C14 C13 120.0(6) . . ?
C12 C15 C16 111.6(5) . . ?
C12 C15 H15A 109.3 . . ?
C16 C15 H15A 109.3 . . ?
C12 C15 H15B 109.3 . . ?
C16 C15 H15B 109.3 . . ?
H15A C15 H15B 108.0 . . ?
C17 C16 C21 120.7(9) . . ?
C17 C16 C15 123.5(8) . . ?
C21 C16 C15 115.7(10) . . ?
C16 C17 O5 117.7(9) . . ?
C16 C17 C18 120.8(9) . . ?
O5 C17 C18 121.4(11) . . ?
C19 C18 C17 119.6(11) . . ?
C19 C18 H18 120.2 . . ?
C17 C18 H18 120.2 . . ?
C20 C19 C18 120.6(11) . . ?
C20 C19 C22 119.3(10) . . ?
C18 C19 C22 119.9(12) . . ?
C19 C20 O6 120.2(11) . . ?
C19 C20 C21 121.4(9) . . ?
O6 C20 C21 118.4(11) . . ?
C16 C21 C20 116.8(10) . . ?
C16 C21 H21 121.6 . . ?
C20 C21 H21 121.6 . . ?
C23 C22 C19 110.9(6) . . ?
C23 C22 H22A 109.5 . . ?
C19 C22 H22A 109.5 . . ?
C23 C22 H22B 109.5 . . ?
C19 C22 H22B 109.5 . . ?
H22A C22 H22B 108.0 . . ?
C28 C23 C24 118.4(6) . . ?
C28 C23 C22 121.1(8) . . ?
C24 C23 C22 120.5(7) . . ?
O7 C24 C25 138.1(8) . . ?
O7 C24 C23 99.7(8) . . ?
C25 C24 C23 120.4(6) . . ?
C25 C24 O7' 110.4(8) . . ?
C23 C24 O7' 128.3(7) . . ?
C24 C25 C26 121.6(7) . . ?
C24 C25 H25 119.2 . . ?
C26 C25 H25 119.2 . . ?
C25 C26 C27 118.2(6) . . ?
C25 C26 C29 121.3(6) . . ?
C27 C26 C29 120.5(5) . . ?
O8 C27 C26 115.1(5) . . ?
O8 C27 C28 124.1(6) . . ?
C26 C27 C28 120.7(6) . . ?
C23 C28 C27 120.6(6) . . ?
C23 C28 H28 119.7 . . ?
C27 C28 H28 119.7 . . ?
C30 C29 C26 111.3(5) . . ?
C30 C29 H29A 109.4 . . ?
C26 C29 H29A 109.4 . . ?
C30 C29 H29B 109.4 . . ?
C26 C29 H29B 109.4 . . ?
H29A C29 H29B 108.0 . . ?
C31 C30 C35 116.7(6) . . ?
C31 C30 C29 121.1(6) . . ?
C35 C30 C29 122.1(5) . . ?
C30 C31 C32 123.4(6) . . ?
C30 C31 H31 118.3 . . ?
C32 C31 H31 118.3 . . ?
C33 C32 C31 118.4(5) . . ?
C33 C32 C48 122.6(6) . . ?
C31 C32 C48 118.9(6) . . ?
C32 C33 C34 119.4(6) . . ?
C32 C33 C1 122.6(5) . . ?
C34 C33 C1 117.9(6) . . ?
C35 C34 C33 120.0(6) . . ?
C35 C34 H34 120.0 . . ?
C33 C34 H34 120.0 . . ?
O9 C35 C34 123.9(6) . . ?
O9 C35 C30 114.0(6) . . ?
C34 C35 C30 122.1(5) . . ?
O9 C36 C37 112.9(5) . . ?
O9 C36 H36A 109.0 . . ?
C37 C36 H36A 109.0 . . ?
O9 C36 H36B 109.0 . . ?
C37 C36 H36B 109.0 . . ?
H36A C36 H36B 107.8 . . ?
O10 C37 O11 123.2(8) . . ?
O10 C37 C36 122.5(6) . . ?
O11 C37 C36 114.3(6) . . ?
O11 C38 C39 109.1(6) . . ?
O11 C38 H38A 109.9 . . ?
C39 C38 H38A 109.9 . . ?
O11 C38 H38B 109.9 . . ?
C39 C38 H38B 109.9 . . ?
H38A C38 H38B 108.3 . . ?
C38 C39 H39A 109.5 . . ?
C38 C39 H39B 109.5 . . ?
H39A C39 H39B 109.5 . . ?
C38 C39 H39C 109.5 . . ?
H39A C39 H39C 109.5 . . ?
H39B C39 H39C 109.5 . . ?
O1 C40 H40A 109.5 . . ?
O1 C40 H40B 109.5 . . ?
H40A C40 H40B 109.5 . . ?
O1 C40 H40C 109.5 . . ?
H40A C40 H40C 109.5 . . ?
H40B C40 H40C 109.5 . . ?
O2 C41 H41A 109.5 . . ?
O2 C41 H41B 109.5 . . ?
H41A C41 H41B 109.5 . . ?
O2 C41 H41C 109.5 . . ?
H41A C41 H41C 109.5 . . ?
H41B C41 H41C 109.5 . . ?
O3 C42 H42A 109.5 . . ?
O3 C42 H42B 109.5 . . ?
H42A C42 H42B 109.5 . . ?
O3 C42 H42C 109.5 . . ?
H42A C42 H42C 109.5 . . ?
H42B C42 H42C 109.5 . . ?
O4 C43 H43A 109.5 . . ?
O4 C43 H43B 109.5 . . ?
H43A C43 H43B 109.5 . . ?
O4 C43 H43C 109.5 . . ?
H43A C43 H43C 109.5 . . ?
H43B C43 H43C 109.5 . . ?
O5 C44 H44A 109.5 . . ?
O5 C44 H44B 109.5 . . ?
H44A C44 H44B 109.5 . . ?
O5 C44 H44C 109.5 . . ?
H44A C44 H44C 109.5 . . ?
H44B C44 H44C 109.5 . . ?
O6 C45 H45A 109.5 . . ?
O6 C45 H45B 109.5 . . ?
H45A C45 H45B 109.5 . . ?
O6 C45 H45C 109.5 . . ?
H45A C45 H45C 109.5 . . ?
H45B C45 H45C 109.5 . . ?
O8 C47 H47A 109.5 . . ?
O8 C47 H47B 109.5 . . ?
H47A C47 H47B 109.5 . . ?
O8 C47 H47C 109.5 . . ?
H47A C47 H47C 109.5 . . ?
H47B C47 H47C 109.5 . . ?
C49 C48 C32 131.8(5) . . ?
C49 C48 S1 110.1(4) . . ?
C32 C48 S1 118.1(4) . . ?
C48 C49 C50 113.8(5) . . ?
C48 C49 H49 123.1 . . ?
C50 C49 H49 123.1 . . ?
C51 C50 C49 112.8(5) . . ?
C51 C50 H50 123.6 . . ?
C49 C50 H50 123.6 . . ?
C50 C51 C52 126.9(5) . . ?
C50 C51 S1 110.8(4) . . ?
C52 C51 S1 122.3(4) . . ?
C53 C52 C51 124.4(5) . . ?
C53 C52 H52 117.8 . . ?
C51 C52 H52 117.8 . . ?
C52 C53 C54 124.4(5) . . ?
C52 C53 H53 117.8 . . ?
C54 C53 H53 117.8 . . ?
C55 C54 N1 120.3(5) . . ?
C55 C54 C53 121.2(5) . . ?
N1 C54 C53 118.5(5) . . ?
C54 C55 C56 123.3(5) . . ?
C54 C55 H55 118.4 . . ?
C56 C55 H55 118.4 . . ?
C63 C56 C55 118.0(5) . . ?
C63 C56 C57 126.0(5) . . ?
C55 C56 C57 116.0(4) . . ?
C58 C57 C62 116.9(5) . . ?
C58 C57 C56 123.9(5) . . ?
C62 C57 C56 119.2(5) . . ?
C59 C58 C57 122.4(5) . . ?
C59 C58 H58 118.8 . . ?
C57 C58 H58 118.8 . . ?
C58 C59 C60 119.7(6) . . ?
C58 C59 H59 120.1 . . ?
C60 C59 H59 120.1 . . ?
C61 C60 C59 120.1(6) . . ?
C61 C60 H60 119.9 . . ?
C59 C60 H60 119.9 . . ?
C60 C61 C62 121.1(6) . . ?
C60 C61 H61 119.5 . . ?
C62 C61 H61 119.5 . . ?
N1 C62 C61 120.4(5) . . ?
N1 C62 C57 119.9(5) . . ?
C61 C62 C57 119.7(5) . . ?
C56 C63 C65 129.0(5) . . ?
C56 C63 C64 118.1(5) . . ?
C65 C63 C64 112.9(5) . . ?
N2 C64 C63 176.8(9) . . ?
N3 C65 C63 175.0(6) . . ?
N1 C66 C67 112.2(6) . . ?
N1 C66 H66A 109.2 . . ?
C67 C66 H66A 109.2 . . ?
N1 C66 H66B 109.2 . . ?
C67 C66 H66B 109.2 . . ?
H66A C66 H66B 107.9 . . ?
O12 C67 O13 123.5(10) . . ?
O12 C67 C66 124.3(7) . . ?
O13 C67 C66 112.2(9) . . ?
C69 C68 O13 108.7(10) . . ?
C69 C68 H68A 109.9 . . ?
O13 C68 H68A 109.9 . . ?
C69 C68 H68B 109.9 . . ?
O13 C68 H68B 109.9 . . ?
H68A C68 H68B 108.3 . . ?
C68 C69 H69A 109.5 . . ?
C68 C69 H69B 109.5 . . ?
H69A C69 H69B 109.5 . . ?
C68 C69 H69C 109.5 . . ?
H69A C69 H69C 109.5 . . ?
H69B C69 H69C 109.5 . . ?
C24 O7 C46 108.7(9) . . ?
O7 C46 H46A 109.5 . . ?
O7 C46 H46B 109.5 . . ?
H46A C46 H46B 109.5 . . ?
O7 C46 H46C 109.5 . . ?
H46A C46 H46C 109.5 . . ?
H46B C46 H46C 109.5 . . ?
C46' O7' C24 126.0(9) . . ?
O7' C46' H46D 109.5 . . ?
O7' C46' H46E 109.5 . . ?
H46D C46' H46E 109.5 . . ?
O7' C46' H46F 109.5 . . ?
H46D C46' H46F 109.5 . . ?
H46E C46' H46F 109.5 . . ?

loop_
_geom_bond_atom_site_label_1
_geom_bond_atom_site_label_2
_geom_bond_distance
_geom_bond_site_symmetry_2
_geom_bond_publ_flag
S1 C51 1.725(5) . ?
S1 C48 1.725(5) . ?
N1 C54 1.370(6) . ?
N1 C62 1.399(6) . ?
N1 C66 1.470(6) . ?
N2 C64 1.151(7) . ?
N3 C65 1.148(6) . ?
O1 C7 1.381(6) . ?
O1 C40 1.422(7) . ?
O2 C4 1.381(6) . ?
O2 C41 1.418(8) . ?
O3 C11 1.387(7) . ?
O3 C42 1.420(9) . ?
O4 C14 1.370(6) . ?
O4 C43 1.435(6) . ?
O5 C17 1.388(10) . ?
O5 C44 1.410(12) . ?
O6 C45 1.357(14) . ?
O6 C20 1.384(10) . ?
O8 C27 1.366(6) . ?
O8 C47 1.411(7) . ?
O9 C35 1.384(6) . ?
O9 C36 1.419(7) . ?
O10 C37 1.198(8) . ?
O11 C37 1.298(7) . ?
O11 C38 1.437(7) . ?
O12 C67 1.191(10) . ?
O13 C67 1.277(9) . ?
O13 C68 1.490(12) . ?
C1 C2 1.513(9) . ?
C1 C33 1.521(8) . ?
C1 H1A 0.9900 . ?
C1 H1B 0.9900 . ?
C2 C3 1.377(7) . ?
C2 C7 1.393(9) . ?
C3 C4 1.386(9) . ?
C3 H3 0.9500 . ?
C4 C5 1.392(8) . ?
C5 C6 1.388(7) . ?
C5 C8 1.511(8) . ?
C6 C7 1.384(9) . ?
C6 H6 0.9500 . ?
C8 C9 1.522(7) . ?
C8 H8A 0.9900 . ?
C8 H8B 0.9900 . ?
C9 C10 1.383(7) . ?
C9 C14 1.388(7) . ?
C10 C11 1.384(8) . ?
C10 H10 0.9500 . ?
C11 C12 1.377(9) . ?
C12 C13 1.376(9) . ?
C12 C15 1.525(8) . ?
C13 C14 1.393(7) . ?
C13 H13 0.9500 . ?
C15 C16 1.547(11) . ?
C15 H15A 0.9900 . ?
C15 H15B 0.9900 . ?
C16 C17 1.340(14) . ?
C16 C21 1.420(10) . ?
C17 C18 1.399(12) . ?
C18 C19 1.382(12) . ?
C18 H18 0.9500 . ?
C19 C20 1.332(14) . ?
C19 C22 1.541(12) . ?
C20 C21 1.433(12) . ?
C21 H21 0.9500 . ?
C22 C23 1.522(9) . ?
C22 H22A 0.9900 . ?
C22 H22B 0.9900 . ?
C23 C28 1.384(9) . ?
C23 C24 1.393(11) . ?
C24 O7 1.364(12) . ?
C24 C25 1.377(10) . ?
C24 O7' 1.512(11) . ?
C25 C26 1.380(8) . ?
C25 H25 0.9500 . ?
C26 C27 1.386(8) . ?
C26 C29 1.520(7) . ?
C27 C28 1.392(8) . ?
C28 H28 0.9500 . ?
C29 C30 1.514(8) . ?
C29 H29A 0.9900 . ?
C29 H29B 0.9900 . ?
C30 C31 1.375(7) . ?
C30 C35 1.392(8) . ?
C31 C32 1.400(8) . ?
C31 H31 0.9500 . ?
C32 C33 1.396(8) . ?
C32 C48 1.467(7) . ?
C33 C34 1.396(7) . ?
C34 C35 1.384(8) . ?
C34 H34 0.9500 . ?
C36 C37 1.502(9) . ?
C36 H36A 0.9900 . ?
C36 H36B 0.9900 . ?
C38 C39 1.452(8) . ?
C38 H38A 0.9900 . ?
C38 H38B 0.9900 . ?
C39 H39A 0.9800 . ?
C39 H39B 0.9800 . ?
C39 H39C 0.9800 . ?
C40 H40A 0.9800 . ?
C40 H40B 0.9800 . ?
C40 H40C 0.9800 . ?
C41 H41A 0.9800 . ?
C41 H41B 0.9800 . ?
C41 H41C 0.9800 . ?
C42 H42A 0.9800 . ?
C42 H42B 0.9800 . ?
C42 H42C 0.9800 . ?
C43 H43A 0.9800 . ?
C43 H43B 0.9800 . ?
C43 H43C 0.9800 . ?
C44 H44A 0.9800 . ?
C44 H44B 0.9800 . ?
C44 H44C 0.9800 . ?
C45 H45A 0.9800 . ?
C45 H45B 0.9800 . ?
C45 H45C 0.9800 . ?
C47 H47A 0.9800 . ?
C47 H47B 0.9800 . ?
C47 H47C 0.9800 . ?
C48 C49 1.366(7) . ?
C49 C50 1.415(7) . ?
C49 H49 0.9500 . ?
C50 C51 1.364(7) . ?
C50 H50 0.9500 . ?
C51 C52 1.444(7) . ?
C52 C53 1.326(7) . ?
C52 H52 0.9500 . ?
C53 C54 1.465(7) . ?
C53 H53 0.9500 . ?
C54 C55 1.360(6) . ?
C55 C56 1.408(6) . ?
C55 H55 0.9500 . ?
C56 C63 1.389(7) . ?
C56 C57 1.458(7) . ?
C57 C58 1.401(7) . ?
C57 C62 1.416(7) . ?
C58 C59 1.368(7) . ?
C58 H58 0.9500 . ?
C59 C60 1.385(8) . ?
C59 H59 0.9500 . ?
C60 C61 1.359(8) . ?
C60 H60 0.9500 . ?
C61 C62 1.402(7) . ?
C61 H61 0.9500 . ?
C63 C65 1.421(8) . ?
C63 C64 1.422(8) . ?
C66 C67 1.498(11) . ?
C66 H66A 0.9900 . ?
C66 H66B 0.9900 . ?
C68 C69 1.438(13) . ?
C68 H68A 0.9900 . ?
C68 H68B 0.9900 . ?
C69 H69A 0.9800 . ?
C69 H69B 0.9800 . ?
C69 H69C 0.9800 . ?
O7 C46 1.432(12) . ?
C46 H46A 0.9800 . ?
C46 H46B 0.9800 . ?
C46 H46C 0.9800 . ?
O7' C46' 1.408(12) . ?
C46' H46D 0.9800 . ?
C46' H46E 0.9800 . ?
C46' H46F 0.9800 . ?

loop_
_geom_hbond_atom_site_label_D
_geom_hbond_atom_site_label_H
_geom_hbond_atom_site_label_A
_geom_hbond_distance_DH
_geom_hbond_distance_HA
_geom_hbond_distance_DA
_geom_hbond_angle_DHA
_geom_hbond_site_symmetry_A
C68 H68B N2 0.99 2.51 3.470(13) 164.0 1_655
C53 H53 O12 0.95 2.56 3.182(8) 123.1 .
C47 H47C N2 0.98 2.52 3.442(9) 156.7 1_655
C21 H21 O3 0.95 2.46 3.212(12) 136.3 .
C6 H6 O4 0.95 2.65 3.110(7) 110.1 .
C68 H68B N2 0.99 2.51 3.470(13) 164.0 1_655
C53 H53 O12 0.95 2.56 3.182(8) 123.1 .
C47 H47C N2 0.98 2.52 3.442(9) 156.7 1_655
C21 H21 O3 0.95 2.46 3.212(12) 136.3 .
C6 H6 O4 0.95 2.65 3.110(7) 110.1 .
C6 H6 O4 0.95 2.65 3.110(7) 110.1 .
C21 H21 O3 0.95 2.46 3.212(12) 136.3 .
C43 H43A O10 0.98 2.66 3.587(11) 157.9 .
C47 H47C N2 0.98 2.52 3.442(9) 156.7 1_655
C53 H53 O12 0.95 2.56 3.182(8) 123.1 .
C68 H68B N2 0.99 2.51 3.470(13) 164.0 1_655

loop_
_geom_torsion_atom_site_label_1
_geom_torsion_atom_site_label_2
_geom_torsion_atom_site_label_3
_geom_torsion_atom_site_label_4
_geom_torsion
_geom_torsion_site_symmetry_1
_geom_torsion_site_symmetry_2
_geom_torsion_site_symmetry_3
_geom_torsion_site_symmetry_4
_geom_torsion_publ_flag
C33 C1 C2 C3 78.7(6) . . . . ?
C33 C1 C2 C7 -99.0(6) . . . . ?
C7 C2 C3 C4 2.2(8) . . . . ?
C1 C2 C3 C4 -175.6(6) . . . . ?
C41 O2 C4 C3 0.7(9) . . . . ?
C41 O2 C4 C5 -178.6(6) . . . . ?
C2 C3 C4 O2 179.5(5) . . . . ?
C2 C3 C4 C5 -1.3(9) . . . . ?
O2 C4 C5 C6 179.3(5) . . . . ?
C3 C4 C5 C6 0.0(8) . . . . ?
O2 C4 C5 C8 -2.9(8) . . . . ?
C3 C4 C5 C8 177.8(5) . . . . ?
C4 C5 C6 C7 0.3(8) . . . . ?
C8 C5 C6 C7 -177.5(5) . . . . ?
C40 O1 C7 C6 -10.3(8) . . . . ?
C40 O1 C7 C2 168.8(5) . . . . ?
C5 C6 C7 O1 179.7(5) . . . . ?
C5 C6 C7 C2 0.7(8) . . . . ?
C3 C2 C7 O1 179.0(5) . . . . ?
C1 C2 C7 O1 -3.3(8) . . . . ?
C3 C2 C7 C6 -1.9(8) . . . . ?
C1 C2 C7 C6 175.8(5) . . . . ?
C6 C5 C8 C9 97.9(6) . . . . ?
C4 C5 C8 C9 -79.9(6) . . . . ?
C5 C8 C9 C10 100.7(7) . . . . ?
C5 C8 C9 C14 -77.3(7) . . . . ?
C14 C9 C10 C11 0.4(10) . . . . ?
C8 C9 C10 C11 -177.7(6) . . . . ?
C9 C10 C11 C12 -0.2(10) . . . . ?
C9 C10 C11 O3 -179.0(6) . . . . ?
C42 O3 C11 C12 169.0(6) . . . . ?
C42 O3 C11 C10 -12.1(10) . . . . ?
C10 C11 C12 C13 -0.6(10) . . . . ?
O3 C11 C12 C13 178.3(6) . . . . ?
C10 C11 C12 C15 177.1(6) . . . . ?
O3 C11 C12 C15 -3.9(10) . . . . ?
C11 C12 C13 C14 1.2(11) . . . . ?
C15 C12 C13 C14 -176.6(6) . . . . ?
C43 O4 C14 C9 175.8(6) . . . . ?
C43 O4 C14 C13 -5.2(10) . . . . ?
C10 C9 C14 O4 179.2(6) . . . . ?
C8 C9 C14 O4 -2.7(9) . . . . ?
C10 C9 C14 C13 0.2(10) . . . . ?
C8 C9 C14 C13 178.3(6) . . . . ?
C12 C13 C14 O4 -180.0(6) . . . . ?
C12 C13 C14 C9 -1.0(11) . . . . ?
C13 C12 C15 C16 86.3(9) . . . . ?
C11 C12 C15 C16 -91.4(10) . . . . ?
C12 C15 C16 C17 -114.9(9) . . . . ?
C12 C15 C16 C21 67.6(9) . . . . ?
C21 C16 C17 O5 -178.4(6) . . . . ?
C15 C16 C17 O5 4.2(13) . . . . ?
C21 C16 C17 C18 -2.5(13) . . . . ?
C15 C16 C17 C18 -179.9(6) . . . . ?
C44 O5 C17 C16 -175.9(9) . . . . ?
C44 O5 C17 C18 8.2(12) . . . . ?
C16 C17 C18 C19 1.2(13) . . . . ?
O5 C17 C18 C19 176.9(7) . . . . ?
C17 C18 C19 C20 -1.1(14) . . . . ?
C17 C18 C19 C22 -176.2(7) . . . . ?
C18 C19 C20 O6 -180.0(6) . . . . ?
C22 C19 C20 O6 -4.9(14) . . . . ?
C18 C19 C20 C21 2.3(15) . . . . ?
C22 C19 C20 C21 177.4(5) . . . . ?
C45 O6 C20 C19 171.9(10) . . . . ?
C45 O6 C20 C21 -10.2(13) . . . . ?
C17 C16 C21 C20 3.5(11) . . . . ?
C15 C16 C21 C20 -178.9(6) . . . . ?
C19 C20 C21 C16 -3.4(12) . . . . ?
O6 C20 C21 C16 178.8(6) . . . . ?
C20 C19 C22 C23 -80.5(12) . . . . ?
C18 C19 C22 C23 94.7(9) . . . . ?
C19 C22 C23 C28 94.0(10) . . . . ?
C19 C22 C23 C24 -85.1(11) . . . . ?
C28 C23 C24 O7 -168.4(8) . . . . ?
C22 C23 C24 O7 10.7(10) . . . . ?
C28 C23 C24 C25 -0.8(12) . . . . ?
C22 C23 C24 C25 178.3(7) . . . . ?
C28 C23 C24 O7' 167.4(9) . . . . ?
C22 C23 C24 O7' -13.5(13) . . . . ?
O7 C24 C25 C26 160.5(11) . . . . ?
C23 C24 C25 C26 -1.0(12) . . . . ?
O7' C24 C25 C26 -171.1(8) . . . . ?
C24 C25 C26 C27 1.1(11) . . . . ?
C24 C25 C26 C29 -177.0(7) . . . . ?
C47 O8 C27 C26 164.4(6) . . . . ?
C47 O8 C27 C28 -18.3(10) . . . . ?
C25 C26 C27 O8 177.9(6) . . . . ?
C29 C26 C27 O8 -3.9(9) . . . . ?
C25 C26 C27 C28 0.5(10) . . . . ?
C29 C26 C27 C28 178.7(6) . . . . ?
C24 C23 C28 C27 2.4(11) . . . . ?
C22 C23 C28 C27 -176.7(6) . . . . ?
O8 C27 C28 C23 -179.5(6) . . . . ?
C26 C27 C28 C23 -2.4(10) . . . . ?
C25 C26 C29 C30 102.4(7) . . . . ?
C27 C26 C29 C30 -75.7(7) . . . . ?
C26 C29 C30 C31 104.2(6) . . . . ?
C26 C29 C30 C35 -73.8(7) . . . . ?
C35 C30 C31 C32 -1.2(8) . . . . ?
C29 C30 C31 C32 -179.3(5) . . . . ?
C30 C31 C32 C33 0.5(8) . . . . ?
C30 C31 C32 C48 176.5(5) . . . . ?
C31 C32 C33 C34 0.3(8) . . . . ?
C48 C32 C33 C34 -175.5(5) . . . . ?
C31 C32 C33 C1 177.7(5) . . . . ?
C48 C32 C33 C1 1.9(8) . . . . ?
C2 C1 C33 C32 -114.1(6) . . . . ?
C2 C1 C33 C34 63.3(6) . . . . ?
C32 C33 C34 C35 -0.3(8) . . . . ?
C1 C33 C34 C35 -177.9(5) . . . . ?
C36 O9 C35 C34 -19.3(8) . . . . ?
C36 O9 C35 C30 162.2(5) . . . . ?
C33 C34 C35 O9 -178.7(5) . . . . ?
C33 C34 C35 C30 -0.4(8) . . . . ?
C31 C30 C35 O9 179.6(5) . . . . ?
C29 C30 C35 O9 -2.3(8) . . . . ?
C31 C30 C35 C34 1.1(8) . . . . ?
C29 C30 C35 C34 179.2(5) . . . . ?
C35 O9 C36 C37 -73.4(6) . . . . ?
C38 O11 C37 O10 -5.1(12) . . . . ?
C38 O11 C37 C36 175.1(6) . . . . ?
O9 C36 C37 O10 -159.5(7) . . . . ?
O9 C36 C37 O11 20.3(8) . . . . ?
C37 O11 C38 C39 -159.5(7) . . . . ?
C33 C32 C48 C49 -62.9(10) . . . . ?
C31 C32 C48 C49 121.4(8) . . . . ?
C33 C32 C48 S1 118.3(6) . . . . ?
C31 C32 C48 S1 -57.5(7) . . . . ?
C51 S1 C48 C49 -0.2(5) . . . . ?
C51 S1 C48 C32 178.9(6) . . . . ?
C32 C48 C49 C50 -178.7(7) . . . . ?
S1 C48 C49 C50 0.1(8) . . . . ?
C48 C49 C50 C51 0.0(9) . . . . ?
C49 C50 C51 C52 179.4(6) . . . . ?
C49 C50 C51 S1 -0.1(7) . . . . ?
C48 S1 C51 C50 0.2(5) . . . . ?
C48 S1 C51 C52 -179.4(5) . . . . ?
C50 C51 C52 C53 179.9(6) . . . . ?
S1 C51 C52 C53 -0.6(8) . . . . ?
C51 C52 C53 C54 -176.6(5) . . . . ?
C62 N1 C54 C55 7.2(8) . . . . ?
C66 N1 C54 C55 -172.1(6) . . . . ?
C62 N1 C54 C53 -172.2(5) . . . . ?
C66 N1 C54 C53 8.5(8) . . . . ?
C52 C53 C54 C55 22.3(8) . . . . ?
C52 C53 C54 N1 -158.3(5) . . . . ?
N1 C54 C55 C56 1.4(9) . . . . ?
C53 C54 C55 C56 -179.2(5) . . . . ?
C54 C55 C56 C63 171.6(6) . . . . ?
C54 C55 C56 C57 -8.0(8) . . . . ?
C63 C56 C57 C58 6.0(10) . . . . ?
C55 C56 C57 C58 -174.5(6) . . . . ?
C63 C56 C57 C62 -173.2(6) . . . . ?
C55 C56 C57 C62 6.4(8) . . . . ?
C62 C57 C58 C59 -0.9(10) . . . . ?
C56 C57 C58 C59 179.9(6) . . . . ?
C57 C58 C59 C60 0.2(11) . . . . ?
C58 C59 C60 C61 -0.4(12) . . . . ?
C59 C60 C61 C62 1.4(12) . . . . ?
C54 N1 C62 C61 171.9(6) . . . . ?
C66 N1 C62 C61 -8.8(9) . . . . ?
C54 N1 C62 C57 -8.5(9) . . . . ?
C66 N1 C62 C57 170.8(6) . . . . ?
C60 C61 C62 N1 177.5(6) . . . . ?
C60 C61 C62 C57 -2.1(10) . . . . ?
C58 C57 C62 N1 -177.7(6) . . . . ?
C56 C57 C62 N1 1.5(9) . . . . ?
C58 C57 C62 C61 1.8(9) . . . . ?
C56 C57 C62 C61 -178.9(6) . . . . ?
C55 C56 C63 C65 174.5(6) . . . . ?
C57 C56 C63 C65 -6.0(11) . . . . ?
C55 C56 C63 C64 -5.6(9) . . . . ?
C57 C56 C63 C64 173.9(6) . . . . ?
C54 N1 C66 C67 -89.4(7) . . . . ?
C62 N1 C66 C67 91.3(7) . . . . ?
C68 O13 C67 O12 8.4(15) . . . . ?
C68 O13 C67 C66 -168.0(8) . . . . ?
N1 C66 C67 O12 32.3(12) . . . . ?
N1 C66 C67 O13 -151.4(7) . . . . ?
C67 O13 C68 C69 -89.8(13) . . . . ?
C25 C24 O7 C46 1.6(18) . . . . ?
C23 C24 O7 C46 165.5(10) . . . . ?
O7' C24 O7 C46 -47.8(12) . . . . ?
O7 C24 O7' C46' 139(2) . . . . ?
C25 C24 O7' C46' -8.3(16) . . . . ?
C23 C24 O7' C46' -177.5(12) . . . . ?
